data_7113451
loop_
_publ_author_name
'Leoni, Piero'
'Marchetti, Fabio'
'Marchetti, Lorella'
'Pasquali, Marco'

_publ_section_title
;
 Trinuclear and hexanuclear platinum clusters as building blocks for
 organometallic one-dimensional structures
;
_journal_coden_ASTM CHCOFS
_journal_issue 18
_journal_name_full
;
 Chemical Communications (Cambridge, United Kingdom)
;
_journal_page_first 2372
_journal_page_last 2373
_journal_paper_doi 10.1039/b307003d
_journal_year 2003
_chemical_formula_moiety 'C52 H82 O4 P4 Pt6'
_chemical_formula_sum 'C52 H82 O4 P4 Pt6'
_chemical_formula_weight 2065.60
_chemical_name_common
;
(tetra-mu-di-t-butylphosphido)-tetracarbonyl-
bisphenylacetylide -hexaplatinum(i)
;
_chemical_name_systematic
;
(tetra-\m-di-t-butylphosphido)-tetracarbonyl-bisphenylacetylide
-hexaplatinum(i)
;
_space_group_IT_number 15
_symmetry_cell_setting monoclinic
_symmetry_space_group_name_Hall '-C 2yc'
_symmetry_space_group_name_H-M 'C 1 2/c 1'
_atom_sites_solution_hydrogens geom
_atom_sites_solution_primary direct
_atom_sites_solution_secondary difmap
_audit_creation_method SHELXL-97
_cell_angle_alpha 90.00
_cell_angle_beta 112.72(2)
_cell_angle_gamma 90.00
_cell_formula_units_Z 8
_cell_length_a 24.797(4)
_cell_length_b 17.712(2)
_cell_length_c 31.646(6)
_cell_measurement_reflns_used 24
_cell_measurement_temperature 293(2)
_cell_measurement_theta_max 12.20
_cell_measurement_theta_min 4.44
_cell_volume 12821(4)
_computing_cell_refinement 'Bruker XSCANS'
_computing_data_collection 'Bruker XSCANS'
_computing_data_reduction 'Bruker SHELXTL '
_computing_molecular_graphics 'Bruker SHELXTL'
_computing_publication_material 'Bruker SHELXTL'
_computing_structure_refinement 'SHELXL-97 (Sheldrick, 1997)'
_computing_structure_solution 'SHELXS-97 (Sheldrick, 1997)'
_diffrn_ambient_temperature 293(2)
_diffrn_measured_fraction_theta_full 0.999
_diffrn_measured_fraction_theta_max 0.999
_diffrn_measurement_device_type 'Bruker P4'
_diffrn_measurement_method '2\q/\w scans'
_diffrn_radiation_monochromator graphite
_diffrn_radiation_source 'sealed tube'
_diffrn_radiation_type MoK\a
_diffrn_reflns_av_R_equivalents 0.1193
_diffrn_reflns_av_sigmaI/netI 0.1267
_diffrn_reflns_limit_h_max 24
_diffrn_reflns_limit_h_min -1
_diffrn_reflns_limit_k_max 1
_diffrn_reflns_limit_k_min -17
_diffrn_reflns_limit_l_max 29
_diffrn_reflns_limit_l_min -31
_diffrn_reflns_number 8109
_diffrn_reflns_theta_full 21.00
_diffrn_reflns_theta_max 21.00
_diffrn_reflns_theta_min 2.24
_diffrn_standards_interval_count 97
_diffrn_standards_number 3
_exptl_absorpt_coefficient_mu 13.180
_exptl_absorpt_correction_T_max 0.1878
_exptl_absorpt_correction_T_min 0.0833
_exptl_absorpt_correction_type empirical
_exptl_crystal_colour Deep_red
_exptl_crystal_density_diffrn 2.140
_exptl_crystal_density_method 'not measured'
_exptl_crystal_description Prism
_exptl_crystal_F_000 7632
_exptl_crystal_size_max 0.28
_exptl_crystal_size_mid 0.24
_exptl_crystal_size_min 0.10
_refine_diff_density_max 1.557
_refine_diff_density_min -1.307
_refine_diff_density_rms 0.270
_refine_ls_extinction_coef 0.000011(3)
_refine_ls_extinction_expression Fc^*^=kFc[1+0.001xFc^2^\l^3^/sin(2\q)]^-1/4^
_refine_ls_extinction_method SHELXL
_refine_ls_goodness_of_fit_ref 1.037
_refine_ls_hydrogen_treatment mixed
_refine_ls_matrix_type full
_refine_ls_number_parameters 316
_refine_ls_number_reflns 6883
_refine_ls_number_restraints 8
_refine_ls_restrained_S_all 1.037
_refine_ls_R_factor_all 0.1445
_refine_ls_R_factor_gt 0.0647
_refine_ls_shift/su_max 0.006
_refine_ls_shift/su_mean 0.000
_refine_ls_structure_factor_coef Fsqd
_refine_ls_weighting_details 'calc w=1/[\s^2^(Fo^2^)+(0.0497P)^2^+106.5325P] where P=(Fo^2^+2Fc^2^)/3'
_refine_ls_weighting_scheme calc
_refine_ls_wR_factor_gt 0.1211
_refine_ls_wR_factor_ref 0.1493
_reflns_number_gt 3719
_reflns_number_total 6883
_reflns_threshold_expression >2sigma(I)
_cod_duplicate_entry 7104802
_cod_data_source_file b307003d.txt
_cod_data_source_block placet
_cod_depositor_comments
;
The following automatic conversions were performed:

'_symmetry_cell_setting' value 'Monoclinic' changed to 'monoclinic'
according to
/usr/data/users/saulius/automatic-downloads/retrospective/RSC/lib/dictionaries/cif_core.dic
dictionary named 'cif_core.dic' version 2.4.2 from 2011-04-26.

Automatic conversion script
Id: cif_fix_values 2281 2013-09-26 08:29:07Z andrius 
;
_cod_original_sg_symbol_H-M 'C2/c  '
_cod_database_code 7113451

loop_
_symmetry_equiv_pos_as_xyz
'x, y, z'
'-x, y, -z+1/2'
'x+1/2, y+1/2, z'
'-x+1/2, y+1/2, -z+1/2'
'-x, -y, -z'
'x, -y, z-1/2'
'-x+1/2, -y+1/2, -z'
'x+1/2, -y+1/2, z-1/2'

loop_
_atom_site_label
_atom_site_type_symbol
_atom_site_fract_x
_atom_site_fract_y
_atom_site_fract_z
_atom_site_U_iso_or_equiv
_atom_site_adp_type
_atom_site_occupancy
_atom_site_symmetry_multiplicity
_atom_site_calc_flag
_atom_site_refinement_flags
Pt1 Pt 0.28366(5) 0.35468(8) 0.30765(4) 0.0362(3) Uani 1 1 d .
Pt2 Pt 0.26951(6) 0.35717(9) 0.21749(5) 0.0410(4) Uani 1 1 d .
Pt3 Pt 0.17578(5) 0.36440(8) 0.24230(4) 0.0363(4) Uani 1 1 d .
Pt4 Pt 0.19692(6) 0.43367(8) 0.32883(5) 0.0355(4) Uani 1 1 d .
Pt5 Pt 0.15566(6) 0.35557(8) 0.38465(5) 0.0392(4) Uani 1 1 d .
Pt6 Pt 0.19014(6) 0.28247(7) 0.32341(5) 0.0355(4) Uani 1 1 d .
P1 P 0.3547(4) 0.3532(6) 0.2794(3) 0.046(2) Uani 1 1 d .
P2 P 0.1742(4) 0.3648(5) 0.1710(3) 0.045(2) Uani 1 1 d .
P3 P 0.1650(4) 0.4818(5) 0.3815(3) 0.041(2) Uani 1 1 d .
P4 P 0.1564(4) 0.2285(5) 0.3732(3) 0.039(2) Uani 1 1 d .
C1 C 0.3273(15) 0.350(2) 0.3702(13) 0.052(9) Uiso 1 1 d .
O1 O 0.3554(12) 0.3523(17) 0.4092(10) 0.084(8) Uiso 1 1 d .
C2 C 0.0977(16) 0.369(2) 0.2331(12) 0.057(10) Uiso 1 1 d .
O2 O 0.0489(11) 0.3740(14) 0.2263(9) 0.071(8) Uiso 1 1 d .
C3 C 0.2165(18) 0.520(2) 0.3046(15) 0.068(12) Uiso 1 1 d .
O3 O 0.2315(11) 0.5714(15) 0.2925(9) 0.069(7) Uiso 1 1 d .
C4 C 0.2075(12) 0.1999(14) 0.2966(10) 0.024(7) Uiso 1 1 d .
O4 O 0.2156(10) 0.1447(16) 0.2789(9) 0.069(7) Uiso 1 1 d .
C5 C 0.3030(14) 0.354(2) 0.1692(11) 0.044(8) Uiso 1 1 d .
C6 C 0.3181(14) 0.354(2) 0.1389(12) 0.059(9) Uiso 1 1 d D
C7 C 0.3414(13) 0.3489(16) 0.1035(11) 0.052(9) Uiso 1 1 d D
C8 C 0.3163(17) 0.298(2) 0.0698(14) 0.083(13) Uiso 1 1 d D
H8 H 0.2858 0.2689 0.0711 0.100 Uiso 1 1 calc R
C9 C 0.333(2) 0.287(3) 0.0324(18) 0.108(17) Uiso 1 1 d D
H9 H 0.3149 0.2525 0.0089 0.130 Uiso 1 1 calc R
C10 C 0.384(2) 0.334(3) 0.034(2) 0.13(2) Uiso 1 1 d D
H10 H 0.3992 0.3291 0.0120 0.157 Uiso 1 1 calc R
C11 C 0.408(2) 0.385(3) 0.068(2) 0.14(2) Uiso 1 1 d D
H11 H 0.4383 0.4151 0.0679 0.164 Uiso 1 1 calc R
C12 C 0.387(2) 0.396(3) 0.105(2) 0.13(2) Uiso 1 1 d D
H12 H 0.4039 0.4307 0.1285 0.153 Uiso 1 1 calc R
C13 C 0.1191(13) 0.3528(18) 0.4320(11) 0.039(8) Uiso 1 1 d .
C14 C 0.0961(13) 0.350(2) 0.4535(11) 0.053(9) Uiso 1 1 d D
C15 C 0.0622(11) 0.340(2) 0.4842(9) 0.067(11) Uiso 1 1 d D
C16 C 0.0320(14) 0.398(2) 0.4971(11) 0.072(12) Uiso 1 1 d D
H16 H 0.0329 0.4459 0.4858 0.086 Uiso 1 1 calc R
C17 C 0.0008(15) 0.387(2) 0.5256(12) 0.076(13) Uiso 1 1 d D
H17 H -0.0177 0.4278 0.5333 0.091 Uiso 1 1 calc R
C18 C -0.0011(16) 0.324(2) 0.5398(13) 0.084(14) Uiso 1 1 d D
H18 H -0.0226 0.3177 0.5580 0.101 Uiso 1 1 calc R
C19 C 0.0270(18) 0.259(3) 0.5308(15) 0.100(16) Uiso 1 1 d D
H19 H 0.0239 0.2123 0.5428 0.120 Uiso 1 1 calc R
C20 C 0.0591(15) 0.269(2) 0.5036(12) 0.070(12) Uiso 1 1 d D
H20 H 0.0789 0.2278 0.4980 0.084 Uiso 1 1 calc R
C1P C 0.4013(17) 0.439(2) 0.2920(14) 0.057(10) Uiso 1 1 d .
C2P C 0.434(2) 0.446(3) 0.2590(18) 0.103(17) Uiso 1 1 d .
H21A H 0.4612 0.4057 0.2644 0.155 Uiso 1 1 calc R
H21B H 0.4539 0.4937 0.2641 0.155 Uiso 1 1 calc R
H21C H 0.4057 0.4440 0.2279 0.155 Uiso 1 1 calc R
C3P C 0.446(2) 0.441(3) 0.3425(17) 0.101(16) Uiso 1 1 d .
H22A H 0.4718 0.3990 0.3485 0.152 Uiso 1 1 calc R
H22B H 0.4251 0.4394 0.3627 0.152 Uiso 1 1 calc R
H22C H 0.4679 0.4874 0.3477 0.152 Uiso 1 1 calc R
C4P C 0.361(2) 0.504(2) 0.2816(17) 0.092(15) Uiso 1 1 d .
H23A H 0.3389 0.5020 0.3006 0.137 Uiso 1 1 calc R
H23B H 0.3351 0.5024 0.2500 0.137 Uiso 1 1 calc R
H23C H 0.3833 0.5500 0.2875 0.137 Uiso 1 1 calc R
C5P C 0.3964(14) 0.2608(17) 0.2900(12) 0.040(8) Uiso 1 1 d .
C6P C 0.433(2) 0.257(2) 0.2618(17) 0.093(15) Uiso 1 1 d .
H24A H 0.4617 0.2963 0.2713 0.140 Uiso 1 1 calc R
H24B H 0.4082 0.2637 0.2301 0.140 Uiso 1 1 calc R
H24C H 0.4518 0.2088 0.2661 0.140 Uiso 1 1 calc R
C7P C 0.433(3) 0.246(3) 0.340(2) 0.14(2) Uiso 1 1 d .
H25A H 0.4613 0.2851 0.3514 0.208 Uiso 1 1 calc R
H25B H 0.4517 0.1981 0.3427 0.208 Uiso 1 1 calc R
H25C H 0.4076 0.2453 0.3565 0.208 Uiso 1 1 calc R
C8P C 0.355(2) 0.200(3) 0.2744(18) 0.102(16) Uiso 1 1 d .
H26A H 0.3302 0.2002 0.2918 0.152 Uiso 1 1 calc R
H26B H 0.3748 0.1529 0.2785 0.152 Uiso 1 1 calc R
H26C H 0.3306 0.2074 0.2425 0.152 Uiso 1 1 calc R
C9P C 0.1481(17) 0.451(2) 0.1387(14) 0.060(11) Uiso 1 1 d .
C10P C 0.1564(17) 0.452(2) 0.0917(13) 0.064(12) Uiso 1 1 d .
H27A H 0.1325 0.4136 0.0719 0.096 Uiso 1 1 calc R
H27B H 0.1967 0.4429 0.0971 0.096 Uiso 1 1 calc R
H27C H 0.1450 0.5006 0.0774 0.096 Uiso 1 1 calc R
C11P C 0.189(2) 0.516(2) 0.1686(16) 0.091(15) Uiso 1 1 d .
H28A H 0.1860 0.5177 0.1981 0.137 Uiso 1 1 calc R
H28B H 0.1763 0.5638 0.1534 0.137 Uiso 1 1 calc R
H28C H 0.2285 0.5068 0.1726 0.137 Uiso 1 1 calc R
C12P C 0.0833(17) 0.473(2) 0.1327(15) 0.077(12) Uiso 1 1 d .
H29A H 0.0802 0.4722 0.1620 0.115 Uiso 1 1 calc R
H29B H 0.0562 0.4377 0.1125 0.115 Uiso 1 1 calc R
H29C H 0.0745 0.5230 0.1199 0.115 Uiso 1 1 calc R
C13P C 0.1404(17) 0.278(2) 0.1360(14) 0.063(11) Uiso 1 1 d .
C14P C 0.161(2) 0.270(3) 0.0947(19) 0.119(19) Uiso 1 1 d .
H30A H 0.1495 0.3137 0.0755 0.178 Uiso 1 1 calc R
H30B H 0.1439 0.2257 0.0772 0.178 Uiso 1 1 calc R
H30C H 0.2031 0.2653 0.1066 0.178 Uiso 1 1 calc R
C16P C 0.0733(18) 0.285(2) 0.1163(16) 0.087(14) Uiso 1 1 d .
H31A H 0.0619 0.3278 0.0958 0.130 Uiso 1 1 calc R
H31B H 0.0602 0.2931 0.1408 0.130 Uiso 1 1 calc R
H31C H 0.0560 0.2402 0.0999 0.130 Uiso 1 1 calc R
C15P C 0.156(2) 0.212(2) 0.1665(16) 0.097(15) Uiso 1 1 d .
H32A H 0.1979 0.2065 0.1798 0.145 Uiso 1 1 calc R
H32B H 0.1391 0.1672 0.1493 0.145 Uiso 1 1 calc R
H32C H 0.1417 0.2184 0.1904 0.145 Uiso 1 1 calc R
C17P C 0.2218(18) 0.530(2) 0.4322(15) 0.066(11) Uiso 1 1 d .
C18P C 0.242(2) 0.605(2) 0.4205(17) 0.098(16) Uiso 1 1 d .
H33A H 0.2571 0.5974 0.3969 0.146 Uiso 1 1 calc R
H33B H 0.2726 0.6251 0.4473 0.146 Uiso 1 1 calc R
H33C H 0.2100 0.6395 0.4098 0.146 Uiso 1 1 calc R
C19P C 0.198(3) 0.532(3) 0.470(2) 0.13(2) Uiso 1 1 d .
H34A H 0.1859 0.4821 0.4752 0.196 Uiso 1 1 calc R
H34B H 0.1643 0.5651 0.4614 0.196 Uiso 1 1 calc R
H34C H 0.2272 0.5501 0.4982 0.196 Uiso 1 1 calc R
C20P C 0.278(2) 0.472(3) 0.4462(18) 0.108(17) Uiso 1 1 d .
H35A H 0.2927 0.4710 0.4220 0.162 Uiso 1 1 calc R
H35B H 0.2667 0.4222 0.4509 0.162 Uiso 1 1 calc R
H35C H 0.3089 0.4895 0.4739 0.162 Uiso 1 1 calc R
C21P C 0.0984(16) 0.5411(18) 0.3590(13) 0.051(10) Uiso 1 1 d .
C22P C 0.1065(18) 0.618(2) 0.3390(14) 0.078(13) Uiso 1 1 d .
H36A H 0.1339 0.6486 0.3629 0.117 Uiso 1 1 calc R
H36B H 0.0696 0.6441 0.3264 0.117 Uiso 1 1 calc R
H36C H 0.1211 0.6103 0.3153 0.117 Uiso 1 1 calc R
C23P C 0.070(2) 0.552(3) 0.3951(18) 0.111(18) Uiso 1 1 d .
H37A H 0.0955 0.5810 0.4206 0.167 Uiso 1 1 calc R
H37B H 0.0626 0.5039 0.4056 0.167 Uiso 1 1 calc R
H37C H 0.0333 0.5788 0.3810 0.167 Uiso 1 1 calc R
C24P C 0.055(2) 0.496(3) 0.3230(19) 0.12(2) Uiso 1 1 d .
H38A H 0.0490 0.4489 0.3354 0.186 Uiso 1 1 calc R
H38B H 0.0678 0.4876 0.2986 0.186 Uiso 1 1 calc R
H38C H 0.0182 0.5234 0.3113 0.186 Uiso 1 1 calc R
C25P C 0.2125(17) 0.1727(19) 0.4182(14) 0.059(11) Uiso 1 1 d .
C26P C 0.2700(19) 0.209(2) 0.4292(16) 0.091(14) Uiso 1 1 d .
H39A H 0.2788 0.2104 0.4023 0.136 Uiso 1 1 calc R
H39B H 0.2995 0.1806 0.4527 0.136 Uiso 1 1 calc R
H39C H 0.2689 0.2595 0.4399 0.136 Uiso 1 1 calc R
C27P C 0.2002(18) 0.171(2) 0.4609(14) 0.071(12) Uiso 1 1 d .
H40A H 0.1631 0.1468 0.4544 0.107 Uiso 1 1 calc R
H40B H 0.1993 0.2211 0.4715 0.107 Uiso 1 1 calc R
H40C H 0.2303 0.1424 0.4840 0.107 Uiso 1 1 calc R
C28P C 0.215(2) 0.090(2) 0.4009(16) 0.089(14) Uiso 1 1 d .
H41A H 0.1779 0.0660 0.3938 0.134 Uiso 1 1 calc R
H41B H 0.2448 0.0621 0.4244 0.134 Uiso 1 1 calc R
H41C H 0.2239 0.0919 0.3740 0.134 Uiso 1 1 calc R
C29P C 0.0850(15) 0.1801(18) 0.3441(12) 0.046(9) Uiso 1 1 d .
C30P C 0.0414(16) 0.2421(19) 0.3170(13) 0.061(11) Uiso 1 1 d .
H42A H 0.0414 0.2822 0.3374 0.092 Uiso 1 1 calc R
H42B H 0.0029 0.2209 0.3034 0.092 Uiso 1 1 calc R
H42C H 0.0529 0.2616 0.2934 0.092 Uiso 1 1 calc R
C31P C 0.0607(17) 0.152(2) 0.3791(14) 0.079(12) Uiso 1 1 d .
H43A H 0.0620 0.1921 0.3999 0.118 Uiso 1 1 calc R
H43B H 0.0839 0.1103 0.3960 0.118 Uiso 1 1 calc R
H43C H 0.0209 0.1357 0.3634 0.118 Uiso 1 1 calc R
C32P C 0.0836(19) 0.121(2) 0.3111(15) 0.084(14) Uiso 1 1 d .
H44A H 0.0991 0.1404 0.2898 0.126 Uiso 1 1 calc R
H44B H 0.0440 0.1045 0.2948 0.126 Uiso 1 1 calc R
H44C H 0.1069 0.0787 0.3273 0.126 Uiso 1 1 calc R

loop_
_atom_site_aniso_label
_atom_site_aniso_U_11
_atom_site_aniso_U_22
_atom_site_aniso_U_33
_atom_site_aniso_U_23
_atom_site_aniso_U_13
_atom_site_aniso_U_12
Pt1 0.0293(7) 0.0446(7) 0.0376(8) 0.0015(8) 0.0162(7) 0.0012(7)
Pt2 0.0327(7) 0.0541(8) 0.0401(8) 0.0013(8) 0.0185(7) 0.0022(7)
Pt3 0.0303(7) 0.0471(8) 0.0342(8) 0.0005(7) 0.0154(6) 0.0009(7)
Pt4 0.0386(9) 0.0344(7) 0.0397(10) 0.0000(7) 0.0218(8) -0.0003(6)
Pt5 0.0443(8) 0.0357(7) 0.0453(9) -0.0003(8) 0.0259(7) -0.0037(7)
Pt6 0.0395(9) 0.0331(7) 0.0411(10) -0.0001(6) 0.0236(8) -0.0023(6)
P1 0.040(5) 0.058(5) 0.044(6) -0.006(5) 0.022(5) 0.000(5)
P2 0.043(5) 0.046(5) 0.051(6) 0.004(5) 0.026(5) 0.005(5)
P3 0.038(6) 0.042(5) 0.044(6) -0.007(4) 0.016(5) 0.000(4)
P4 0.041(6) 0.045(5) 0.038(6) 0.007(4) 0.023(5) -0.002(4)

loop_
_atom_type_symbol
_atom_type_description
_atom_type_scat_dispersion_real
_atom_type_scat_dispersion_imag
_atom_type_scat_source
C C 0.0033 0.0000 'International Tables Vol C Tables 4.2.6.8 and 6.1.1.4'
H H 0.0000 0.0000 'International Tables Vol C Tables 4.2.6.8 and 6.1.1.4'
O O 0.0106 0.0000 'International Tables Vol C Tables 4.2.6.8 and 6.1.1.4'
P P 0.1023 0.0000 'International Tables Vol C Tables 4.2.6.8 and 6.1.1.4'
Pt Pt -1.7033 0.0000 'International Tables Vol C Tables 4.2.6.8 and 6.1.1.4'

loop_
_geom_angle_atom_site_label_1
_geom_angle_atom_site_label_2
_geom_angle_atom_site_label_3
_geom_angle
C1 Pt1 P1 101.4(10)
C1 Pt1 Pt3 145.4(10)
P1 Pt1 Pt3 113.1(2)
C1 Pt1 Pt2 154.1(10)
P1 Pt1 Pt2 52.7(2)
Pt3 Pt1 Pt2 60.45(5)
C1 Pt1 Pt4 87.3(10)
P1 Pt1 Pt4 150.6(3)
Pt3 Pt1 Pt4 62.09(5)
Pt2 Pt1 Pt4 115.60(6)
C1 Pt1 Pt6 88.5(10)
P1 Pt1 Pt6 150.7(3)
Pt3 Pt1 Pt6 61.83(5)
Pt2 Pt1 Pt6 113.79(6)
Pt4 Pt1 Pt6 56.09(4)
C5 Pt2 P2 98.2(10)
C5 Pt2 P1 97.8(10)
P2 Pt2 P1 164.0(3)
C5 Pt2 Pt3 150.6(9)
P2 Pt2 Pt3 52.4(2)
P1 Pt2 Pt3 111.6(2)
C5 Pt2 Pt1 150.6(9)
P2 Pt2 Pt1 111.2(2)
P1 Pt2 Pt1 52.8(2)
Pt3 Pt2 Pt1 58.76(5)
C2 Pt3 P2 103.4(11)
C2 Pt3 Pt1 142.9(11)
P2 Pt3 Pt1 113.6(2)
C2 Pt3 Pt2 156.3(11)
P2 Pt3 Pt2 52.9(2)
Pt1 Pt3 Pt2 60.79(5)
C2 Pt3 Pt6 85.4(11)
P2 Pt3 Pt6 148.9(3)
Pt1 Pt3 Pt6 62.10(5)
Pt2 Pt3 Pt6 114.30(6)
C2 Pt3 Pt4 85.8(11)
P2 Pt3 Pt4 152.7(3)
Pt1 Pt3 Pt4 61.92(5)
Pt2 Pt3 Pt4 115.75(6)
Pt6 Pt3 Pt4 56.12(4)
C3 Pt4 P3 102.4(13)
C3 Pt4 Pt6 144.5(13)
P3 Pt4 Pt6 113.0(2)
C3 Pt4 Pt5 155.0(13)
P3 Pt4 Pt5 52.6(2)
Pt6 Pt4 Pt5 60.45(5)
C3 Pt4 Pt1 88.0(12)
P3 Pt4 Pt1 149.9(3)
Pt6 Pt4 Pt1 61.99(5)
Pt5 Pt4 Pt1 114.06(6)
C3 Pt4 Pt3 86.4(13)
P3 Pt4 Pt3 151.4(2)
Pt6 Pt4 Pt3 61.76(6)
Pt5 Pt4 Pt3 115.21(6)
Pt1 Pt4 Pt3 55.99(5)
C13 Pt5 P3 98.1(9)
C13 Pt5 P4 97.3(9)
P3 Pt5 P4 164.6(3)
C13 Pt5 Pt6 149.9(9)
P3 Pt5 Pt6 111.9(2)
P4 Pt5 Pt6 52.8(2)
C13 Pt5 Pt4 151.0(9)
P3 Pt5 Pt4 53.0(2)
P4 Pt5 Pt4 111.6(2)
Pt6 Pt5 Pt4 58.87(4)
C4 Pt6 P4 101.7(9)
C4 Pt6 Pt4 144.0(9)
P4 Pt6 Pt4 114.1(2)
C4 Pt6 Pt5 155.0(9)
P4 Pt6 Pt5 53.4(2)
Pt4 Pt6 Pt5 60.68(5)
C4 Pt6 Pt3 87.7(9)
P4 Pt6 Pt3 153.2(2)
Pt4 Pt6 Pt3 62.12(5)
Pt5 Pt6 Pt3 115.72(6)
C4 Pt6 Pt1 85.6(8)
P4 Pt6 Pt1 148.7(3)
Pt4 Pt6 Pt1 61.92(5)
Pt5 Pt6 Pt1 114.20(6)
Pt3 Pt6 Pt1 56.07(5)
C1P P1 C5P 114.5(15)
C1P P1 Pt2 117.3(13)
C5P P1 Pt2 116.4(11)
C1P P1 Pt1 114.9(12)
C5P P1 Pt1 113.3(11)
Pt2 P1 Pt1 74.5(3)
C9P P2 C13P 112.0(16)
C9P P2 Pt3 115.7(13)
C13P P2 Pt3 114.7(13)
C9P P2 Pt2 118.3(13)
C13P P2 Pt2 116.7(13)
Pt3 P2 Pt2 74.7(3)
C21P P3 C17P 109.5(17)
C21P P3 Pt5 119.2(11)
C17P P3 Pt5 117.8(13)
C21P P3 Pt4 116.4(12)
C17P P3 Pt4 116.0(13)
Pt5 P3 Pt4 74.4(3)
C25P P4 C29P 115.2(16)
C25P P4 Pt6 113.1(12)
C29P P4 Pt6 112.8(12)
C25P P4 Pt5 117.1(12)
C29P P4 Pt5 117.9(11)
Pt6 P4 Pt5 73.8(3)
O1 C1 Pt1 176(3)
O2 C2 Pt3 177(4)
O3 C3 Pt4 175(4)
O4 C4 Pt6 176(2)
C6 C5 Pt2 175(3)
C5 C6 C7 174(3)
C8 C7 C12 123(4)
C8 C7 C6 117(4)
C12 C7 C6 120(4)
C7 C8 C9 124(4)
C7 C8 H8 118.0
C9 C8 H8 118.0
C8 C9 C10 114(5)
C8 C9 H9 123.2
C10 C9 H9 123.2
C11 C10 C9 121(6)
C11 C10 H10 119.5
C9 C10 H10 119.5
C10 C11 C12 123(6)
C10 C11 H11 118.6
C12 C11 H11 118.6
C7 C12 C11 115(5)
C7 C12 H12 122.4
C11 C12 H12 122.4
C14 C13 Pt5 174(3)
C13 C14 C15 176(4)
C20 C15 C16 113(4)
C20 C15 C14 121(3)
C16 C15 C14 126(3)
C17 C16 C15 125(4)
C17 C16 H16 117.5
C15 C16 H16 117.5
C18 C17 C16 118(4)
C18 C17 H17 121.2
C16 C17 H17 121.2
C17 C18 C19 125(5)
C17 C18 H18 117.4
C19 C18 H18 117.4
C20 C19 C18 118(5)
C20 C19 H19 121.2
C18 C19 H19 121.2
C19 C20 C15 121(4)
C19 C20 H20 119.4
C15 C20 H20 119.4
C4P C1P C2P 105(3)
C4P C1P C3P 111(4)
C2P C1P C3P 110(4)
C4P C1P P1 106(3)
C2P C1P P1 111(3)
C3P C1P P1 112(3)
C1P C2P H21A 109.5
C1P C2P H21B 109.5
H21A C2P H21B 109.5
C1P C2P H21C 109.5
H21A C2P H21C 109.5
H21B C2P H21C 109.5
C1P C3P H22A 109.5
C1P C3P H22B 109.5
H22A C3P H22B 109.5
C1P C3P H22C 109.5
H22A C3P H22C 109.5
H22B C3P H22C 109.5
C1P C4P H23A 109.5
C1P C4P H23B 109.5
H23A C4P H23B 109.5
C1P C4P H23C 109.5
H23A C4P H23C 109.5
H23B C4P H23C 109.5
C8P C5P C6P 106(3)
C8P C5P C7P 107(4)
C6P C5P C7P 111(4)
C8P C5P P1 108(3)
C6P C5P P1 110(3)
C7P C5P P1 114(3)
C5P C6P H24A 109.5
C5P C6P H24B 109.5
H24A C6P H24B 109.5
C5P C6P H24C 109.5
H24A C6P H24C 109.5
H24B C6P H24C 109.5
C5P C7P H25A 109.5
C5P C7P H25B 109.5
H25A C7P H25B 109.5
C5P C7P H25C 109.5
H25A C7P H25C 109.5
H25B C7P H25C 109.5
C5P C8P H26A 109.5
C5P C8P H26B 109.5
H26A C8P H26B 109.5
C5P C8P H26C 109.5
H26A C8P H26C 109.5
H26B C8P H26C 109.5
C10P C9P C11P 106(3)
C10P C9P C12P 112(3)
C11P C9P C12P 106(3)
C10P C9P P2 113(3)
C11P C9P P2 106(3)
C12P C9P P2 114(3)
C9P C10P H27A 109.5
C9P C10P H27B 109.5
H27A C10P H27B 109.5
C9P C10P H27C 109.5
H27A C10P H27C 109.5
H27B C10P H27C 109.5
C9P C11P H28A 109.5
C9P C11P H28B 109.5
H28A C11P H28B 109.5
C9P C11P H28C 109.5
H28A C11P H28C 109.5
H28B C11P H28C 109.5
C9P C12P H29A 109.5
C9P C12P H29B 109.5
H29A C12P H29B 109.5
C9P C12P H29C 109.5
H29A C12P H29C 109.5
H29B C12P H29C 109.5
C15P C13P C16P 108(4)
C15P C13P C14P 112(4)
C16P C13P C14P 109(4)
C15P C13P P2 109(3)
C16P C13P P2 109(3)
C14P C13P P2 110(3)
C13P C14P H30A 109.5
C13P C14P H30B 109.5
H30A C14P H30B 109.5
C13P C14P H30C 109.5
H30A C14P H30C 109.5
H30B C14P H30C 109.5
C13P C16P H31A 109.5
C13P C16P H31B 109.5
H31A C16P H31B 109.5
C13P C16P H31C 109.5
H31A C16P H31C 109.5
H31B C16P H31C 109.5
C13P C15P H32A 109.5
C13P C15P H32B 109.5
H32A C15P H32B 109.5
C13P C15P H32C 109.5
H32A C15P H32C 109.5
H32B C15P H32C 109.5
C18P C17P C19P 116(4)
C18P C17P C20P 106(3)
C19P C17P C20P 111(4)
C18P C17P P3 113(3)
C19P C17P P3 107(3)
C20P C17P P3 103(3)
C17P C18P H33A 109.5
C17P C18P H33B 109.5
H33A C18P H33B 109.5
C17P C18P H33C 109.5
H33A C18P H33C 109.5
H33B C18P H33C 109.5
C17P C19P H34A 109.5
C17P C19P H34B 109.5
H34A C19P H34B 109.5
C17P C19P H34C 109.5
H34A C19P H34C 109.5
H34B C19P H34C 109.5
C17P C20P H35A 109.5
C17P C20P H35B 109.5
H35A C20P H35B 109.5
C17P C20P H35C 109.5
H35A C20P H35C 109.5
H35B C20P H35C 109.5
C24P C21P C22P 109(4)
C24P C21P C23P 103(4)
C22P C21P C23P 111(3)
C24P C21P P3 106(3)
C22P C21P P3 115(3)
C23P C21P P3 112(3)
C21P C22P H36A 109.5
C21P C22P H36B 109.5
H36A C22P H36B 109.5
C21P C22P H36C 109.5
H36A C22P H36C 109.5
H36B C22P H36C 109.5
C21P C23P H37A 109.5
C21P C23P H37B 109.5
H37A C23P H37B 109.5
C21P C23P H37C 109.5
H37A C23P H37C 109.5
H37B C23P H37C 109.5
C21P C24P H38A 109.5
C21P C24P H38B 109.5
H38A C24P H38B 109.5
C21P C24P H38C 109.5
H38A C24P H38C 109.5
H38B C24P H38C 109.5
C26P C25P C27P 108(4)
C26P C25P C28P 109(3)
C27P C25P C28P 110(3)
C26P C25P P4 109(3)
C27P C25P P4 111(3)
C28P C25P P4 110(3)
C25P C26P H39A 109.5
C25P C26P H39B 109.5
H39A C26P H39B 109.5
C25P C26P H39C 109.5
H39A C26P H39C 109.5
H39B C26P H39C 109.5
C25P C27P H40A 109.5
C25P C27P H40B 109.5
H40A C27P H40B 109.5
C25P C27P H40C 109.5
H40A C27P H40C 109.5
H40B C27P H40C 109.5
C25P C28P H41A 109.5
C25P C28P H41B 109.5
H41A C28P H41B 109.5
C25P C28P H41C 109.5
H41A C28P H41C 109.5
H41B C28P H41C 109.5
C32P C29P C31P 112(3)
C32P C29P C30P 107(3)
C31P C29P C30P 104(3)
C32P C29P P4 116(3)
C31P C29P P4 111(3)
C30P C29P P4 106(2)
C29P C30P H42A 109.5
C29P C30P H42B 109.5
H42A C30P H42B 109.5
C29P C30P H42C 109.5
H42A C30P H42C 109.5
H42B C30P H42C 109.5
C29P C31P H43A 109.5
C29P C31P H43B 109.5
H43A C31P H43B 109.5
C29P C31P H43C 109.5
H43A C31P H43C 109.5
H43B C31P H43C 109.5
C29P C32P H44A 109.5
C29P C32P H44B 109.5
H44A C32P H44B 109.5
C29P C32P H44C 109.5
H44A C32P H44C 109.5
H44B C32P H44C 109.5

loop_
_geom_bond_atom_site_label_1
_geom_bond_atom_site_label_2
_geom_bond_distance
Pt1 C1 1.85(4)
Pt1 P1 2.264(8)
Pt1 Pt3 2.6813(19)
Pt1 Pt2 2.7374(19)
Pt1 Pt4 2.8540(18)
Pt1 Pt6 2.8558(18)
Pt2 C5 2.00(3)
Pt2 P2 2.255(9)
Pt2 P1 2.260(9)
Pt2 Pt3 2.7283(17)
Pt3 C2 1.85(4)
Pt3 P2 2.242(9)
Pt3 Pt6 2.849(2)
Pt3 Pt4 2.858(2)
Pt4 C3 1.86(4)
Pt4 P3 2.268(9)
Pt4 Pt6 2.6846(16)
Pt4 Pt5 2.7345(19)
Pt5 C13 2.03(3)
Pt5 P3 2.254(9)
Pt5 P4 2.281(9)
Pt5 Pt6 2.7283(19)
Pt6 C4 1.82(3)
Pt6 P4 2.262(8)
P1 C1P 1.85(4)
P1 C5P 1.89(3)
P2 C9P 1.81(4)
P2 C13P 1.89(4)
P3 C21P 1.85(4)
P3 C17P 1.88(4)
P4 C25P 1.85(4)
P4 C29P 1.86(4)
C1 O1 1.16(4)
C2 O2 1.15(4)
C3 O3 1.11(4)
C4 O4 1.18(3)
C5 C6 1.16(4)
C6 C7 1.45(5)
C7 C8 1.35(5)
C7 C12 1.39(6)
C8 C9 1.42(6)
C8 H8 0.9300
C9 C10 1.49(7)
C9 H9 0.9300
C10 C11 1.35(7)
C10 H10 0.9300
C11 C12 1.45(7)
C11 H11 0.9300
C12 H12 0.9300
C13 C14 1.05(4)
C14 C15 1.52(5)
C15 C20 1.41(5)
C15 C16 1.42(5)
C16 C17 1.41(5)
C16 H16 0.9300
C17 C18 1.21(5)
C17 H17 0.9300
C18 C19 1.43(6)
C18 H18 0.9300
C19 C20 1.39(6)
C19 H19 0.9300
C20 H20 0.9300
C1P C4P 1.48(5)
C1P C2P 1.55(6)
C1P C3P 1.55(6)
C2P H21A 0.9600
C2P H21B 0.9600
C2P H21C 0.9600
C3P H22A 0.9600
C3P H22B 0.9600
C3P H22C 0.9600
C4P H23A 0.9600
C4P H23B 0.9600
C4P H23C 0.9600
C5P C8P 1.44(5)
C5P C6P 1.49(5)
C5P C7P 1.50(6)
C6P H24A 0.9600
C6P H24B 0.9600
C6P H24C 0.9600
C7P H25A 0.9600
C7P H25B 0.9600
C7P H25C 0.9600
C8P H26A 0.9600
C8P H26B 0.9600
C8P H26C 0.9600
C9P C10P 1.58(5)
C9P C11P 1.59(5)
C9P C12P 1.59(5)
C10P H27A 0.9600
C10P H27B 0.9600
C10P H27C 0.9600
C11P H28A 0.9600
C11P H28B 0.9600
C11P H28C 0.9600
C12P H29A 0.9600
C12P H29B 0.9600
C12P H29C 0.9600
C13P C15P 1.47(5)
C13P C16P 1.54(5)
C13P C14P 1.59(6)
C14P H30A 0.9600
C14P H30B 0.9600
C14P H30C 0.9600
C16P H31A 0.9600
C16P H31B 0.9600
C16P H31C 0.9600
C15P H32A 0.9600
C15P H32B 0.9600
C15P H32C 0.9600
C17P C18P 1.52(5)
C17P C19P 1.55(6)
C17P C20P 1.65(6)
C18P H33A 0.9600
C18P H33B 0.9600
C18P H33C 0.9600
C19P H34A 0.9600
C19P H34B 0.9600
C19P H34C 0.9600
C20P H35A 0.9600
C20P H35B 0.9600
C20P H35C 0.9600
C21P C24P 1.47(6)
C21P C22P 1.55(5)
C21P C23P 1.57(6)
C22P H36A 0.9600
C22P H36B 0.9600
C22P H36C 0.9600
C23P H37A 0.9600
C23P H37B 0.9600
C23P H37C 0.9600
C24P H38A 0.9600
C24P H38B 0.9600
C24P H38C 0.9600
C25P C26P 1.48(5)
C25P C27P 1.49(5)
C25P C28P 1.57(5)
C26P H39A 0.9600
C26P H39B 0.9600
C26P H39C 0.9600
C27P H40A 0.9600
C27P H40B 0.9600
C27P H40C 0.9600
C28P H41A 0.9600
C28P H41B 0.9600
C28P H41C 0.9600
C29P C32P 1.47(5)
C29P C31P 1.53(5)
C29P C30P 1.55(5)
C30P H42A 0.9600
C30P H42B 0.9600
C30P H42C 0.9600
C31P H43A 0.9600
C31P H43B 0.9600
C31P H43C 0.9600
C32P H44A 0.9600
C32P H44B 0.9600
C32P H44C 0.9600
